data_7211604
loop_
_publ_author_name
'Wang, Zhao-Xi'
'Wu, Qiong-Fang'
'Liu, Hong-Jiang'
'Shao, Min'
'Xiao, Hong-Ping'
'Li, Ming-Xing'

_publ_section_title
;
 2D and 3D lanthanide coordination polymers constructed from
 benzimidazole-5,6-dicarboxylic acid and sulfate bridged secondary
 building units
;
_journal_issue 4
_journal_name_full CrystEngComm
_journal_page_first 1139
_journal_paper_doi 10.1039/b910701k
_journal_volume 12
_journal_year 2010
_chemical_formula_moiety '2(C18 H8 Eu2 N4 O12 S), H4 O2'
_chemical_formula_sum 'C36 H20 Eu4 N8 O26 S2'
_chemical_formula_weight 1652.56
_chemical_name_systematic
;
?
;
_space_group_IT_number 14
_symmetry_cell_setting monoclinic
_symmetry_space_group_name_Hall '-P 2ybc'
_symmetry_space_group_name_H-M 'P 1 21/c 1'
_atom_sites_solution_hydrogens geom
_atom_sites_solution_primary direct
_atom_sites_solution_secondary difmap
_audit_creation_method SHELXL-97
_cell_angle_alpha 90.00
_cell_angle_beta 96.7490(10)
_cell_angle_gamma 90.00
_cell_formula_units_Z 1
_cell_length_a 9.5378(8)
_cell_length_b 6.6828(5)
_cell_length_c 16.1310(13)
_cell_measurement_reflns_used 2372
_cell_measurement_temperature 293(2)
_cell_measurement_theta_max 25.34
_cell_measurement_theta_min 1.89
_cell_volume 1021.05(14)
_computing_cell_refinement 'SAINT (Bruker, 2002)'
_computing_data_collection 'SMART (Bruker, 2002)'
_computing_data_reduction 'SAINT (Bruker, 2002)'
_computing_molecular_graphics 'SHELXTL(Bruker, 2002)'
_computing_publication_material 'SHELXTL(Bruker, 2002)'
_computing_structure_refinement 'SHELXL97 (Sheldrick, 1997)'
_computing_structure_solution 'SHELXS97 (Sheldrick, 1997)'
_diffrn_ambient_temperature 293(2)
_diffrn_measured_fraction_theta_full 0.994
_diffrn_measured_fraction_theta_max 0.994
_diffrn_measurement_device_type 'Bruker APEX area-detector diffractometer'
_diffrn_measurement_method '\f and \w scans'
_diffrn_radiation_monochromator graphite
_diffrn_radiation_source 'fine-focus sealed tube'
_diffrn_radiation_type MoK\a
_diffrn_radiation_wavelength 0.71073
_diffrn_reflns_av_R_equivalents 0.0160
_diffrn_reflns_av_sigmaI/netI 0.0175
_diffrn_reflns_limit_h_max 8
_diffrn_reflns_limit_h_min -11
_diffrn_reflns_limit_k_max 8
_diffrn_reflns_limit_k_min -7
_diffrn_reflns_limit_l_max 19
_diffrn_reflns_limit_l_min -19
_diffrn_reflns_number 5294
_diffrn_reflns_theta_full 25.50
_diffrn_reflns_theta_max 25.50
_diffrn_reflns_theta_min 2.54
_exptl_absorpt_coefficient_mu 6.277
_exptl_absorpt_correction_T_max 0.390
_exptl_absorpt_correction_T_min 0.249
_exptl_absorpt_correction_type multi-scan
_exptl_absorpt_process_details '(SADABS; Bruker, 2002)'
_exptl_crystal_colour Colorless
_exptl_crystal_density_diffrn 2.688
_exptl_crystal_density_method 'not measured'
_exptl_crystal_description block
_exptl_crystal_F_000 784
_exptl_crystal_size_max 0.27
_exptl_crystal_size_mid 0.19
_exptl_crystal_size_min 0.15
_refine_diff_density_max 3.456
_refine_diff_density_min -2.062
_refine_diff_density_rms 0.299
_refine_ls_extinction_method none
_refine_ls_goodness_of_fit_ref 1.182
_refine_ls_hydrogen_treatment constr
_refine_ls_matrix_type full
_refine_ls_number_parameters 190
_refine_ls_number_reflns 1878
_refine_ls_number_restraints 0
_refine_ls_restrained_S_all 1.182
_refine_ls_R_factor_all 0.0540
_refine_ls_R_factor_gt 0.0529
_refine_ls_shift/su_max 0.000
_refine_ls_shift/su_mean 0.000
_refine_ls_structure_factor_coef Fsqd
_refine_ls_weighting_details 'calc w=1/[\s^2^(Fo^2^)+(0.0001P)^2^+56.0788P] where P=(Fo^2^+2Fc^2^)/3'
_refine_ls_weighting_scheme calc
_refine_ls_wR_factor_gt 0.1209
_refine_ls_wR_factor_ref 0.1214
_reflns_number_gt 1832
_reflns_number_total 1878
_reflns_threshold_expression >2sigma(I)
_cod_data_source_file b910701k.txt
_cod_data_source_block Eu
_cod_depositor_comments
;
The following automatic conversions were performed:

'_symmetry_cell_setting' value 'Monoclinic' changed to 'monoclinic'
according to /home/saulius/struct/CIF-dictionaries/cif_core.dic
dictionary named 'cif_core.dic' version 2.4.2 from
2011-04-26.

'_exptl_absorpt_correction_type' value 'Multi-scan'
changed to 'multi-scan' according to
/home/saulius/struct/CIF-dictionaries/cif_core.dic dictionary named
'cif_core.dic' version 2.4.2 from 2011-04-26.

Automatic conversion script
Id: cif_fix_values 1891 2012-01-12 08:04:46Z andrius 
;
_cod_original_sg_symbol_H-M 'P 21/c'
_cod_database_code 7211604

loop_
_symmetry_equiv_pos_as_xyz
'x, y, z'
'-x, y+1/2, -z+1/2'
'-x, -y, -z'
'x, -y-1/2, z-1/2'

loop_
_atom_site_label
_atom_site_type_symbol
_atom_site_fract_x
_atom_site_fract_y
_atom_site_fract_z
_atom_site_U_iso_or_equiv
_atom_site_adp_type
_atom_site_occupancy
_atom_site_symmetry_multiplicity
_atom_site_calc_flag
_atom_site_refinement_flags
Eu1 Eu 0.59264(6) 0.41862(9) 0.39933(3) 0.01118(19) Uani 1 1 d .
S1 S 0.4090(6) 0.0747(9) 0.5230(3) 0.0158(11) Uani 0.50 1 d P
O1 O 0.7987(13) 0.3868(19) 0.4987(7) 0.051(3) Uani 1 1 d .
O2 O 0.6248(10) 0.473(2) 0.5571(6) 0.047(4) Uani 1 1 d .
O3 O 0.5690(9) 0.5348(17) 0.7119(5) 0.028(2) Uani 1 1 d .
O4 O 0.6490(10) 0.3503(16) 0.8183(6) 0.033(2) Uani 1 1 d .
O5 O 0.4878(19) 0.127(2) 0.4487(11) 0.022(4) Uani 0.50 1 d P
O6 O 0.3923(12) 0.2258(18) 0.5835(6) 0.040(3) Uani 1 1 d .
O7 O 0.262(2) 0.017(4) 0.4992(12) 0.038(5) Uani 0.50 1 d P
O8 O 0.053(3) 0.019(7) 0.4936(16) 0.086(12) Uani 0.50 1 d P
H8A H 0.0040 0.1072 0.4653 0.130 Uiso 0.50 1 d PR
H8B H 0.0176 -0.0959 0.4825 0.130 Uiso 0.50 1 d PR
N2 N 1.1795(10) 0.4445(17) 0.8310(6) 0.019(2) Uani 1 1 d .
H2 H 1.1877 0.4409 0.8846 0.023 Uiso 1 1 calc R
N1 N 1.2396(10) 0.4576(16) 0.7012(6) 0.018(2) Uani 1 1 d .
C1 C 0.7497(12) 0.4354(19) 0.5630(7) 0.017(2) Uani 1 1 d .
C2 C 0.8482(12) 0.4434(19) 0.6422(7) 0.015(2) Uani 1 1 d .
C3 C 0.9897(12) 0.445(2) 0.6302(7) 0.018(3) Uani 1 1 d .
H3 H 1.0151 0.4443 0.5763 0.022 Uiso 1 1 calc R
C4 C 1.0933(12) 0.4488(18) 0.6976(7) 0.014(2) Uani 1 1 d .
C5 C 1.0555(12) 0.4408(19) 0.7774(7) 0.018(2) Uani 1 1 d .
C6 C 0.9161(13) 0.4348(19) 0.7921(7) 0.019(2) Uani 1 1 d .
H6 H 0.8929 0.4283 0.8464 0.022 Uiso 1 1 calc R
C7 C 0.8135(12) 0.4386(18) 0.7266(7) 0.015(2) Uani 1 1 d .
C8 C 0.6649(12) 0.4387(19) 0.7515(7) 0.016(2) Uani 1 1 d .
C9 C 1.2876(12) 0.4552(19) 0.7812(7) 0.018(2) Uani 1 1 d .
H9 H 1.3828 0.4601 0.8017 0.022 Uiso 1 1 calc R

loop_
_atom_site_aniso_label
_atom_site_aniso_U_11
_atom_site_aniso_U_22
_atom_site_aniso_U_33
_atom_site_aniso_U_23
_atom_site_aniso_U_13
_atom_site_aniso_U_12
Eu1 0.0096(3) 0.0150(3) 0.0090(3) -0.0013(2) 0.00164(19) 0.0003(2)
S1 0.022(3) 0.015(3) 0.012(3) 0.000(2) 0.007(2) -0.004(2)
O1 0.059(8) 0.051(8) 0.042(7) -0.027(6) -0.003(6) 0.001(6)
O2 0.014(4) 0.109(11) 0.017(5) -0.018(6) -0.003(4) 0.021(6)
O3 0.014(4) 0.056(7) 0.014(4) 0.004(4) 0.004(3) 0.006(4)
O4 0.030(5) 0.034(6) 0.041(6) 0.021(5) 0.024(5) 0.013(4)
O5 0.029(9) 0.006(8) 0.030(10) 0.003(7) 0.003(8) -0.001(7)
O6 0.053(7) 0.044(7) 0.023(5) -0.010(5) 0.003(5) -0.001(6)
O7 0.024(10) 0.066(16) 0.024(10) -0.008(10) 0.000(8) -0.015(10)
O8 0.059(18) 0.17(4) 0.029(13) -0.016(18) -0.004(14) 0.04(3)
N2 0.015(5) 0.030(6) 0.013(5) -0.003(4) 0.006(4) 0.001(5)
N1 0.013(5) 0.027(6) 0.014(5) 0.003(4) 0.005(4) -0.003(4)
C1 0.016(6) 0.018(6) 0.018(6) 0.000(5) 0.003(5) 0.003(5)
C2 0.014(5) 0.021(6) 0.011(5) -0.001(5) 0.001(4) -0.003(5)
C3 0.015(6) 0.028(7) 0.013(5) 0.005(5) 0.006(4) -0.002(5)
C4 0.014(5) 0.013(6) 0.017(6) 0.000(4) 0.003(4) -0.005(5)
C5 0.016(6) 0.021(6) 0.016(6) 0.003(5) 0.000(4) 0.006(5)
C6 0.020(6) 0.020(6) 0.016(6) -0.001(5) 0.004(5) -0.001(5)
C7 0.014(5) 0.017(6) 0.015(5) 0.003(5) 0.007(4) 0.000(5)
C8 0.015(6) 0.018(6) 0.014(5) -0.005(5) 0.004(4) -0.006(5)
C9 0.010(5) 0.023(7) 0.022(6) 0.002(5) 0.003(4) -0.006(5)

loop_
_atom_type_symbol
_atom_type_description
_atom_type_scat_dispersion_real
_atom_type_scat_dispersion_imag
_atom_type_scat_source
C C 0.0033 0.0016 'International Tables Vol C Tables 4.2.6.8 and 6.1.1.4'
H H 0.0000 0.0000 'International Tables Vol C Tables 4.2.6.8 and 6.1.1.4'
N N 0.0061 0.0033 'International Tables Vol C Tables 4.2.6.8 and 6.1.1.4'
O O 0.0106 0.0060 'International Tables Vol C Tables 4.2.6.8 and 6.1.1.4'
S S 0.1246 0.1234 'International Tables Vol C Tables 4.2.6.8 and 6.1.1.4'
Eu Eu -0.1578 3.6682 'International Tables Vol C Tables 4.2.6.8 and 6.1.1.4'

loop_
_geom_angle_atom_site_label_1
_geom_angle_atom_site_label_2
_geom_angle_atom_site_label_3
_geom_angle
_geom_angle_site_symmetry_1
_geom_angle_site_symmetry_3
O3 Eu1 O4 80.8(4) 3_666 4_565
O3 Eu1 O5 96.1(5) 3_666 .
O4 Eu1 O5 71.8(5) 4_565 .
O3 Eu1 O2 69.7(3) 3_666 3_666
O4 Eu1 O2 131.9(4) 4_565 3_666
O5 Eu1 O2 74.5(6) . 3_666
O3 Eu1 O6 88.9(4) 3_666 3_666
O4 Eu1 O6 144.9(3) 4_565 3_666
O5 Eu1 O6 143.0(5) . 3_666
O2 Eu1 O6 73.0(5) 3_666 3_666
O3 Eu1 O1 168.3(4) 3_666 .
O4 Eu1 O1 94.7(4) 4_565 .
O5 Eu1 O1 92.7(5) . .
O2 Eu1 O1 120.3(4) 3_666 .
O6 Eu1 O1 88.7(4) 3_666 .
O3 Eu1 N1 82.5(3) 3_666 3_766
O4 Eu1 N1 71.9(3) 4_565 3_766
O5 Eu1 N1 143.4(5) . 3_766
O2 Eu1 N1 136.4(4) 3_666 3_766
O6 Eu1 N1 73.6(4) 3_666 3_766
O1 Eu1 N1 85.8(4) . 3_766
O3 Eu1 O2 140.1(3) 3_666 .
O4 Eu1 O2 131.5(4) 4_565 .
O5 Eu1 O2 77.8(5) . .
O2 Eu1 O2 70.7(3) 3_666 .
O6 Eu1 O2 75.2(4) 3_666 .
O1 Eu1 O2 49.7(3) . .
N1 Eu1 O2 125.2(4) 3_766 .
O3 Eu1 C1 164.0(3) 3_666 .
O4 Eu1 C1 114.6(4) 4_565 .
O5 Eu1 C1 85.3(5) . .
O2 Eu1 C1 95.5(3) 3_666 .
O6 Eu1 C1 80.7(3) 3_666 .
O1 Eu1 C1 24.9(4) . .
N1 Eu1 C1 105.8(3) 3_766 .
O2 Eu1 C1 24.8(3) . .
O3 Eu1 S1 112.5(3) 3_666 3_656
O4 Eu1 S1 59.2(3) 4_565 3_656
O5 Eu1 S1 24.9(4) . 3_656
O2 Eu1 S1 97.9(4) 3_666 3_656
O6 Eu1 S1 152.7(3) 3_666 3_656
O1 Eu1 S1 73.6(3) . 3_656
N1 Eu1 S1 124.0(3) 3_766 3_656
O2 Eu1 S1 77.6(4) . 3_656
C1 Eu1 S1 74.6(3) . 3_656
O3 Eu1 Eu1 106.4(2) 3_666 3_666
O4 Eu1 Eu1 144.7(2) 4_565 3_666
O5 Eu1 Eu1 73.1(4) . 3_666
O2 Eu1 Eu1 36.8(2) 3_666 3_666
O6 Eu1 Eu1 70.4(2) 3_666 3_666
O1 Eu1 Eu1 83.5(3) . 3_666
N1 Eu1 Eu1 142.6(2) 3_766 3_666
O2 Eu1 Eu1 33.9(2) . 3_666
C1 Eu1 Eu1 58.7(2) . 3_666
S1 Eu1 Eu1 86.86(9) 3_656 3_666
O6 S1 O7 100.6(11) . .
O6 S1 O5 118.6(9) . .
O7 S1 O5 113.6(11) . .
O6 S1 O5 119.1(8) . 3_656
O7 S1 O5 111.7(12) . 3_656
O5 S1 O5 94.0(9) . 3_656
O6 S1 S1 135.0(7) . 3_656
O7 S1 S1 124.2(10) . 3_656
O5 S1 S1 50.3(7) . 3_656
O5 S1 S1 43.7(6) 3_656 3_656
O6 S1 Eu1 114.4(5) . 3_656
O7 S1 Eu1 78.6(10) . 3_656
O5 S1 Eu1 121.0(7) . 3_656
O5 S1 Eu1 35.9(6) 3_656 3_656
S1 S1 Eu1 74.5(3) 3_656 3_656
C1 O1 Eu1 100.2(9) . .
C1 O2 Eu1 157.6(9) . 3_666
C1 O2 Eu1 92.8(7) . .
Eu1 O2 Eu1 109.3(3) 3_666 .
C8 O3 Eu1 152.2(9) . 3_666
C8 O4 Eu1 155.2(10) . 4_566
S1 O5 S1 86.0(9) . 3_656
S1 O5 Eu1 135.8(10) . .
S1 O5 Eu1 119.3(9) 3_656 .
S1 O6 Eu1 140.5(7) . 3_666
O8 O8 H8A 78.4 3_556 .
O8 O8 H8B 58.1 3_556 .
H8A O8 H8B 109.5 . .
C5 N2 C9 106.2(10) . .
C5 N2 H2 126.9 . .
C9 N2 H2 126.9 . .
C9 N1 C4 105.7(9) . .
C9 N1 Eu1 117.1(7) . 3_766
C4 N1 Eu1 133.6(7) . 3_766
O2 C1 O1 117.2(12) . .
O2 C1 C2 124.9(11) . .
O1 C1 C2 117.8(11) . .
O2 C1 Eu1 62.3(7) . .
O1 C1 Eu1 54.9(7) . .
C2 C1 Eu1 172.5(8) . .
C3 C2 C7 117.9(10) . .
C3 C2 C1 114.0(10) . .
C7 C2 C1 128.1(10) . .
C4 C3 C2 120.6(11) . .
C4 C3 H3 119.7 . .
C2 C3 H3 119.7 . .
C5 C4 C3 119.6(11) . .
C5 C4 N1 109.5(10) . .
C3 C4 N1 130.9(11) . .
C4 C5 C6 121.7(11) . .
C4 C5 N2 106.6(10) . .
C6 C5 N2 131.7(11) . .
C7 C6 C5 119.3(11) . .
C7 C6 H6 120.4 . .
C5 C6 H6 120.4 . .
C6 C7 C2 120.9(10) . .
C6 C7 C8 113.9(10) . .
C2 C7 C8 125.1(10) . .
O3 C8 O4 122.2(11) . .
O3 C8 C7 121.5(10) . .
O4 C8 C7 116.0(10) . .
N1 C9 N2 111.9(10) . .
N1 C9 H9 124.0 . .
N2 C9 H9 124.0 . .

loop_
_geom_bond_atom_site_label_1
_geom_bond_atom_site_label_2
_geom_bond_distance
_geom_bond_site_symmetry_2
Eu1 O3 2.245(8) 3_666
Eu1 O4 2.322(9) 4_565
Eu1 O5 2.370(16) .
Eu1 O2 2.379(9) 3_666
Eu1 O6 2.394(12) 3_666
Eu1 O1 2.395(12) .
Eu1 N1 2.546(9) 3_766
Eu1 O2 2.554(9) .
Eu1 C1 2.880(12) .
Eu1 S1 3.528(6) 3_656
Eu1 Eu1 4.0253(11) 3_666
S1 O6 1.426(12) .
S1 O7 1.465(19) .
S1 O5 1.528(18) .
S1 O5 1.699(17) 3_656
S1 S1 2.205(12) 3_656
S1 Eu1 3.528(6) 3_656
O1 C1 1.231(16) .
O2 C1 1.210(15) .
O2 Eu1 2.379(9) 3_666
O3 C8 1.233(15) .
O3 Eu1 2.245(8) 3_666
O4 C8 1.254(15) .
O4 Eu1 2.322(9) 4_566
O5 S1 1.699(17) 3_656
O6 Eu1 2.394(12) 3_666
O8 O8 1.08(6) 3_556
O8 H8A 0.8500 .
O8 H8B 0.8500 .
N2 C5 1.380(15) .
N2 C9 1.382(15) .
N2 H2 0.8600 .
N1 C9 1.318(15) .
N1 C4 1.392(14) .
N1 Eu1 2.546(9) 3_766
C1 C2 1.495(16) .
C2 C3 1.386(16) .
C2 C7 1.439(15) .
C3 C4 1.380(16) .
C3 H3 0.9300 .
C4 C5 1.378(16) .
C5 C6 1.378(17) .
C6 C7 1.353(16) .
C6 H6 0.9300 .
C7 C8 1.518(15) .
C9 H9 0.9300 .
